data_4323465
loop_
_publ_author_name
'Andrey V. Korolev'
'Arnold L. Rheingold'
'Darryl S. Williams'

_publ_contact_author
; 
        Dr. D.S. Williams
    Department of Chemistry, 145
    Wayne State University
    Detroit, MI  48202
;
_publ_contact_author_email williams@chem.wayne.edu
_publ_contact_author_fax (313)-577-3102
_publ_contact_author_phone (313)-577-3102
_publ_section_title
;
 A General Route to Labile Niobium and Tantalum d0 Monoimides. Discussion
 of Metal-Nitrogen Vibrational Modes
;
_journal_name_full 'Inorganic Chemistry'
_journal_page_first 2647
_journal_page_last 2655
_journal_paper_doi 10.1021/ic961360j
_journal_volume 36
_journal_year 1997
_chemical_formula_sum 'C8 H19 Cl3 N Nb O2'
_chemical_formula_weight 360.50
_chemical_name_systematic
; 
 ? 
;
_space_group_IT_number 9
_symmetry_cell_setting monoclinic
_symmetry_space_group_name_Hall 'C -2yc'
_symmetry_space_group_name_H-M 'C 1 c 1'
_atom_sites_solution_hydrogens geom
_atom_sites_solution_primary direct
_atom_sites_solution_secondary difmap
_audit_creation_method SHELXL
_cell_angle_alpha 90.00
_cell_angle_beta 90.626(7)
_cell_angle_gamma 90.00
_cell_formula_units_Z 8
_cell_length_a 30.565(4)
_cell_length_b 7.2406(13)
_cell_length_c 13.915(2)
_cell_measurement_reflns_used 25
_cell_measurement_temperature 249(2)
_cell_measurement_theta_max 22.5
_cell_measurement_theta_min 2
_cell_volume 3079.3(8)
_computing_structure_refinement 'SHELXL-93 (Sheldrick, 1993)'
_computing_structure_solution 'SHELXS-86 (Sheldrick, 1990)'
_diffrn_ambient_temperature 249(2)
_diffrn_radiation_monochromator graphite
_diffrn_radiation_source 'fine-focus sealed tube'
_diffrn_radiation_type MoK\a
_diffrn_radiation_wavelength 0.71073
_diffrn_reflns_av_R_equivalents 0.0382
_diffrn_reflns_av_sigmaI/netI 0.0485
_diffrn_reflns_limit_h_max 35
_diffrn_reflns_limit_h_min -1
_diffrn_reflns_limit_k_max 8
_diffrn_reflns_limit_k_min -1
_diffrn_reflns_limit_l_max 14
_diffrn_reflns_limit_l_min -16
_diffrn_reflns_number 2912
_diffrn_reflns_theta_max 25.00
_diffrn_reflns_theta_min 2.67
_exptl_absorpt_coefficient_mu 1.287
_exptl_crystal_colour yellow-green
_exptl_crystal_density_diffrn 1.555
_exptl_crystal_description rod
_exptl_crystal_F_000 1456
_exptl_crystal_size_max 0.50
_exptl_crystal_size_mid 0.30
_exptl_crystal_size_min 0.15
_refine_diff_density_max 0.633
_refine_diff_density_min -0.520
_refine_diff_density_rms 0.089
_refine_ls_abs_structure_details 'Flack H D (1983), Acta Cryst. A39, 876-881'
_refine_ls_abs_structure_Flack 0.08(10)
_refine_ls_extinction_coef 0.0023(2)
_refine_ls_extinction_expression Fc^*^=kFc[1+0.001xFc^2^\l^3^/sin(2\q)]^-1/4^
_refine_ls_extinction_method SHELXL
_refine_ls_goodness_of_fit_all 0.991
_refine_ls_goodness_of_fit_obs 1.052
_refine_ls_matrix_type full
_refine_ls_number_parameters 192
_refine_ls_number_reflns 2460
_refine_ls_number_restraints 2
_refine_ls_restrained_S_all 1.042
_refine_ls_restrained_S_obs 1.051
_refine_ls_R_factor_all 0.0462
_refine_ls_R_factor_obs 0.0392
_refine_ls_shift/esd_max -0.026
_refine_ls_shift/esd_mean 0.002
_refine_ls_structure_factor_coef Fsqd
_refine_ls_weighting_details 'w=1/[\s^2^(Fo^2^)+(0.0700P)^2^+0.0000P] where P=(Fo^2^+2Fc^2^)/3'
_refine_ls_weighting_scheme calc
_refine_ls_wR_factor_all 0.1107
_refine_ls_wR_factor_obs 0.1025
_reflns_number_observed 2101
_reflns_number_total 2463
_reflns_observed_criterion >2sigma(I)
_cod_data_source_file ic961360j.cif
_cod_data_source_block darr01
_cod_depositor_comments
;
The following automatic conversions were performed:

'_refine_ls_weighting_scheme' value 'calc
w=1/[\s^2^(Fo^2^)+(0.0700P)^2^+0.0000P] where P=(Fo^2^+2Fc^2^)/3' was
changed to 'calc'. New tag '_refine_ls_weighting_details' was
created. The value of the new tag was set to
'w=1/[\s^2^(Fo^2^)+(0.0700P)^2^+0.0000P] where P=(Fo^2^+2Fc^2^)/3'.

Automatic conversion script
Id: cif_fix_values 3143 2015-03-26 13:38:13Z robertas 
;
_cod_original_cell_volume 3079.4(8)
_cod_database_code 4323465

loop_
_symmetry_equiv_pos_as_xyz
'x, y, z'
'x, -y, z+1/2'
'x+1/2, y+1/2, z'
'x+1/2, -y+1/2, z+1/2'

loop_
_atom_site_aniso_label
_atom_site_aniso_U_11
_atom_site_aniso_U_22
_atom_site_aniso_U_33
_atom_site_aniso_U_23
_atom_site_aniso_U_13
_atom_site_aniso_U_12
Nb 0.0330(5) 0.0448(6) 0.0386(5) -0.0022(4) -0.0045(4) -0.0035(5)
Nb' 0.0426(6) 0.0511(6) 0.0369(5) 0.0011(4) -0.0027(4) -0.0021(5)
Cl1 0.0558(15) 0.0506(15) 0.070(2) -0.0096(12) 0.0085(12) 0.0059(12)
Cl2 0.069(2) 0.064(2) 0.0577(14) 0.0129(13) -0.0015(13) -0.0135(14)
Cl3 0.0485(13) 0.080(2) 0.0496(12) -0.0109(13) 0.0010(10) 0.0150(14)
Cl1' 0.089(2) 0.055(2) 0.079(2) 0.0081(14) -0.030(2) 0.004(2)
Cl2' 0.083(2) 0.075(2) 0.0579(14) -0.0158(14) -0.0058(14) -0.011(2)
Cl3' 0.0503(14) 0.104(2) 0.0498(12) 0.0075(15) -0.0014(11) 0.024(2)
O1 0.045(4) 0.067(5) 0.039(3) -0.008(3) -0.008(3) -0.009(3)
O2 0.047(3) 0.051(4) 0.041(3) 0.000(3) -0.009(3) -0.010(3)
O1' 0.077(5) 0.077(5) 0.048(4) -0.004(4) 0.004(4) -0.036(5)
O2' 0.064(4) 0.052(4) 0.040(3) -0.002(3) 0.005(3) -0.014(4)
N 0.033(4) 0.050(5) 0.048(4) -0.001(4) -0.012(3) -0.004(4)
N' 0.035(4) 0.062(5) 0.048(4) -0.008(4) 0.001(3) 0.008(4)

loop_
_atom_site_label
_atom_site_type_symbol
_atom_site_fract_x
_atom_site_fract_y
_atom_site_fract_z
_atom_site_U_iso_or_equiv
_atom_site_thermal_displace_type
_atom_site_occupancy
_atom_site_calc_flag
_atom_site_refinement_flags
_atom_site_disorder_group
Nb Nb 0.56756(2) 0.84636(11) 0.65243(4) 0.0388(3) Uani 1 d . .
Nb' Nb 0.84573(2) 0.65699(12) 0.40510(4) 0.0435(3) Uani 1 d . .
Cl1 Cl 0.61036(9) 0.6469(3) 0.5528(2) 0.0588(7) Uani 1 d . .
Cl2 Cl 0.55095(10) 0.6156(4) 0.7668(2) 0.0635(7) Uani 1 d . .
Cl3 Cl 0.51020(8) 1.0496(4) 0.7085(2) 0.0595(7) Uani 1 d . .
Cl1' Cl 0.80273(12) 0.8475(4) 0.3010(2) 0.0743(9) Uani 1 d . .
Cl2' Cl 0.86266(11) 0.8923(4) 0.5169(2) 0.0718(8) Uani 1 d . .
Cl3' Cl 0.90324(9) 0.4592(5) 0.4676(2) 0.0680(8) Uani 1 d . .
O1 O 0.5105(2) 0.7384(10) 0.5481(4) 0.051(2) Uani 1 d . .
O2 O 0.5636(2) 1.0258(9) 0.5262(4) 0.0463(15) Uani 1 d . .
O1' O 0.9026(3) 0.7614(11) 0.3035(5) 0.068(2) Uani 1 d . .
O2' O 0.8500(2) 0.4666(9) 0.2816(4) 0.052(2) Uani 1 d . .
N N 0.6114(2) 0.9530(11) 0.7077(5) 0.044(2) Uani 1 d . .
N' N 0.8019(2) 0.5526(11) 0.4611(5) 0.048(2) Uani 1 d . .
C1 C 0.4900(4) 0.5635(16) 0.5480(8) 0.062(3) Uiso 1 d . .
H1A H 0.4884(4) 0.5176(16) 0.6133(8) 0.094 Uiso 1 calc R .
H1B H 0.5069(4) 0.4783(16) 0.5094(8) 0.094 Uiso 1 calc R .
H1C H 0.4607(4) 0.5746(16) 0.5211(8) 0.094 Uiso 1 calc R .
C2 C 0.5140(4) 0.8140(15) 0.4560(7) 0.059(3) Uiso 1 d . .
H2A H 0.4866(4) 0.7963(15) 0.4201(7) 0.071 Uiso 1 calc R .
H2B H 0.5375(4) 0.7522(15) 0.4210(7) 0.071 Uiso 1 calc R .
C3 C 0.5238(4) 1.0155(15) 0.4654(8) 0.059(3) Uiso 1 d . .
H3A H 0.5290(4) 1.0707(15) 0.4023(8) 0.071 Uiso 1 calc R .
H3B H 0.4995(4) 1.0804(15) 0.4958(8) 0.071 Uiso 1 calc R .
C4 C 0.5792(4) 1.2120(17) 0.5333(9) 0.068(3) Uiso 1 d . .
H4A H 0.6053(4) 1.2152(17) 0.5737(9) 0.102 Uiso 1 calc R .
H4B H 0.5568(4) 1.2892(17) 0.5614(9) 0.102 Uiso 1 calc R .
H4C H 0.5862(4) 1.2576(17) 0.4697(9) 0.102 Uiso 1 calc R .
C5 C 0.6503(3) 1.0354(15) 0.7528(7) 0.053(2) Uiso 1 d . .
C6 C 0.6886(7) 1.0057(31) 0.6894(13) 0.142(7) Uiso 1 d . .
H6A H 0.6826(7) 1.0583(31) 0.6266(13) 0.213 Uiso 1 calc R .
H6B H 0.6941(7) 0.8744(31) 0.6830(13) 0.213 Uiso 1 calc R .
H6C H 0.7142(7) 1.0651(31) 0.7175(13) 0.213 Uiso 1 calc R .
C7 C 0.6452(8) 1.2370(33) 0.7643(14) 0.159(8) Uiso 1 d . .
H7A H 0.6206(8) 1.2622(33) 0.8057(14) 0.239 Uiso 1 calc R .
H7B H 0.6401(8) 1.2932(33) 0.7019(14) 0.239 Uiso 1 calc R .
H7C H 0.6717(8) 1.2879(33) 0.7929(14) 0.239 Uiso 1 calc R .
C8 C 0.6557(7) 0.9586(27) 0.8546(12) 0.127(6) Uiso 1 d . .
H8A H 0.6289(7) 0.9773(27) 0.8898(12) 0.191 Uiso 1 calc R .
H8B H 0.6796(7) 1.0222(27) 0.8871(12) 0.191 Uiso 1 calc R .
H8C H 0.6622(7) 0.8276(27) 0.8514(12) 0.191 Uiso 1 calc R .
C1' C 0.9251(5) 0.9294(23) 0.3030(11) 0.103(5) Uiso 1 d . .
H1'A H 0.9258(5) 0.9804(23) 0.3675(11) 0.154 Uiso 1 calc R .
H1'B H 0.9103(5) 1.0151(23) 0.2600(11) 0.154 Uiso 1 calc R .
H1'C H 0.9548(5) 0.9093(23) 0.2812(11) 0.154 Uiso 1 calc R .
C2' C 0.9007(4) 0.6756(15) 0.2088(8) 0.067(3) Uiso 1 d . .
H2'A H 0.9289(4) 0.6878(15) 0.1765(8) 0.081 Uiso 1 calc R .
H2'B H 0.8780(4) 0.7336(15) 0.1687(8) 0.081 Uiso 1 calc R .
C3' C 0.8902(4) 0.4757(16) 0.2261(9) 0.069(3) Uiso 1 d . .
H3'A H 0.8862(4) 0.4113(16) 0.1647(9) 0.083 Uiso 1 calc R .
H3'B H 0.9142(4) 0.4161(16) 0.2616(9) 0.083 Uiso 1 calc R .
C4' C 0.8347(4) 0.2810(17) 0.2888(8) 0.069(3) Uiso 1 d . .
H4'A H 0.8081(4) 0.2784(17) 0.3259(8) 0.103 Uiso 1 calc R .
H4'B H 0.8569(4) 0.2058(17) 0.3203(8) 0.103 Uiso 1 calc R .
H4'C H 0.8289(4) 0.2327(17) 0.2249(8) 0.103 Uiso 1 calc R .
C5' C 0.7631(4) 0.4717(16) 0.5051(8) 0.062(3) Uiso 1 d . .
C6' C 0.7235(6) 0.4931(26) 0.4415(11) 0.120(6) Uiso 1 d . .
H6'A H 0.7179(6) 0.6233(26) 0.4306(11) 0.181 Uiso 1 calc R .
H6'B H 0.6984(6) 0.4373(26) 0.4722(11) 0.181 Uiso 1 calc R .
H6'C H 0.7286(6) 0.4325(26) 0.3805(11) 0.181 Uiso 1 calc R .
C7' C 0.7697(8) 0.2688(28) 0.5189(14) 0.146(7) Uiso 1 d . .
H7'A H 0.7721(8) 0.2094(28) 0.4567(14) 0.219 Uiso 1 calc R .
H7'B H 0.7449(8) 0.2176(28) 0.5528(14) 0.219 Uiso 1 calc R .
H7'C H 0.7962(8) 0.2477(28) 0.5561(14) 0.219 Uiso 1 calc R .
C8' C 0.7596(7) 0.5477(25) 0.6039(11) 0.122(6) Uiso 1 d . .
H8'A H 0.7549(7) 0.6801(25) 0.6005(11) 0.183 Uiso 1 calc R .
H8'B H 0.7864(7) 0.5225(25) 0.6394(11) 0.183 Uiso 1 calc R .
H8'C H 0.7352(7) 0.4902(25) 0.6361(11) 0.183 Uiso 1 calc R .

loop_
_atom_type_symbol
_atom_type_description
_atom_type_scat_dispersion_real
_atom_type_scat_dispersion_imag
_atom_type_scat_source
C C 0.0033 0.0016 'International Tables Vol C Tables 4.2.6.8 and 6.1.1.4'
H H 0.0000 0.0000 'International Tables Vol C Tables 4.2.6.8 and 6.1.1.4'
N N 0.0061 0.0033 'International Tables Vol C Tables 4.2.6.8 and 6.1.1.4'
O O 0.0106 0.0060 'International Tables Vol C Tables 4.2.6.8 and 6.1.1.4'
Cl Cl 0.1484 0.1585 'International Tables Vol C Tables 4.2.6.8 and 6.1.1.4'
Nb Nb -2.0727 0.6215 'International Tables Vol C Tables 4.2.6.8 and 6.1.1.4'

loop_
_geom_angle_atom_site_label_1
_geom_angle_atom_site_label_2
_geom_angle_atom_site_label_3
_geom_angle
_geom_angle_site_symmetry_1
_geom_angle_site_symmetry_3
_geom_angle_publ_flag
N Nb O2 97.4(3) . . ?
N Nb Cl2 100.8(3) . . ?
O2 Nb Cl2 161.7(2) . . ?
N Nb O1 168.1(3) . . ?
O2 Nb O1 70.9(2) . . ?
Cl2 Nb O1 91.0(2) . . ?
N Nb Cl1 95.8(3) . . ?
O2 Nb Cl1 85.4(2) . . ?
Cl2 Nb Cl1 94.92(10) . . ?
O1 Nb Cl1 81.4(2) . . ?
N Nb Cl3 98.4(3) . . ?
O2 Nb Cl3 82.2(2) . . ?
Cl2 Nb Cl3 92.93(11) . . ?
O1 Nb Cl3 82.4(2) . . ?
Cl1 Nb Cl3 162.16(10) . . ?
N' Nb' O2' 97.5(3) . . ?
N' Nb' Cl2' 100.6(3) . . ?
O2' Nb' Cl2' 161.6(2) . . ?
N' Nb' O1' 169.0(3) . . ?
O2' Nb' O1' 71.7(2) . . ?
Cl2' Nb' O1' 90.4(2) . . ?
N' Nb' Cl1' 95.9(3) . . ?
O2' Nb' Cl1' 85.7(2) . . ?
Cl2' Nb' Cl1' 95.65(12) . . ?
O1' Nb' Cl1' 81.7(2) . . ?
N' Nb' Cl3' 98.2(3) . . ?
O2' Nb' Cl3' 82.0(2) . . ?
Cl2' Nb' Cl3' 92.12(12) . . ?
O1' Nb' Cl3' 82.5(2) . . ?
Cl1' Nb' Cl3' 162.43(11) . . ?
C2 O1 C1 112.9(7) . . ?
C2 O1 Nb 111.4(6) . . ?
C1 O1 Nb 127.9(6) . . ?
C4 O2 C3 111.0(8) . . ?
C4 O2 Nb 119.2(6) . . ?
C3 O2 Nb 117.9(5) . . ?
C1' O1' C2' 112.4(9) . . ?
C1' O1' Nb' 130.0(8) . . ?
C2' O1' Nb' 112.4(6) . . ?
C4' O2' C3' 111.0(8) . . ?
C4' O2' Nb' 120.8(6) . . ?
C3' O2' Nb' 116.2(6) . . ?
C5 N Nb 176.8(7) . . ?
C5' N' Nb' 176.5(7) . . ?
O1 C2 C3 108.6(8) . . ?
O2 C3 C2 105.2(8) . . ?
C6 C5 N 109.1(11) . . ?
C6 C5 C8 114.6(13) . . ?
N C5 C8 109.2(11) . . ?
C6 C5 C7 106.9(14) . . ?
N C5 C7 111.4(12) . . ?
C8 C5 C7 105.6(12) . . ?
O1' C2' C3' 105.8(9) . . ?
O2' C3' C2' 108.2(9) . . ?
N' C5' C7' 109.8(12) . . ?
N' C5' C8' 107.9(11) . . ?
C7' C5' C8' 104.9(13) . . ?
N' C5' C6' 111.3(10) . . ?
C7' C5' C6' 106.5(13) . . ?
C8' C5' C6' 116.2(13) . . ?

loop_
_geom_bond_atom_site_label_1
_geom_bond_atom_site_label_2
_geom_bond_distance
_geom_bond_site_symmetry_2
_geom_bond_publ_flag
Nb N 1.722(7) . ?
Nb O2 2.187(6) . ?
Nb Cl2 2.366(3) . ?
Nb O1 2.389(6) . ?
Nb Cl1 2.400(3) . ?
Nb Cl3 2.424(3) . ?
Nb' N' 1.730(8) . ?
Nb' O2' 2.208(6) . ?
Nb' Cl2' 2.361(3) . ?
Nb' O1' 2.375(7) . ?
Nb' Cl1' 2.385(3) . ?
Nb' Cl3' 2.421(3) . ?
O1 C2 1.398(12) . ?
O1 C1 1.413(13) . ?
O2 C4 1.434(13) . ?
O2 C3 1.475(13) . ?
O1' C1' 1.40(2) . ?
O1' C2' 1.457(13) . ?
O2' C4' 1.426(14) . ?
O2' C3' 1.458(14) . ?
N C5 1.463(12) . ?
N' C5' 1.463(13) . ?
C2 C3 1.495(14) . ?
C5 C6 1.49(2) . ?
C5 C8 1.53(2) . ?
C5 C7 1.48(3) . ?
C2' C3' 1.50(2) . ?
C5' C7' 1.50(2) . ?
C5' C8' 1.48(2) . ?
C5' C6' 1.50(2) . ?
